data_2016497
loop_
_publ_author_name
'Smith, Graham'
'Wermuth, Urs D.'
'Young, David J.'
'White, Jonathan M.'

_publ_section_title
;
 The 1:1 proton-transfer compounds of 4-(phenyldiazenyl)aniline
 (aniline yellow) with 3-nitrophthalic, 4-nitrophthalic and
 5-nitroisophthalic acids
;
_journal_coeditor_code GZ3114
_journal_issue 3
_journal_name_full 'Acta Crystallographica Section C'
_journal_page_first o123
_journal_page_last o127
_journal_paper_doi 10.1107/S0108270108001595
_journal_volume 64
_journal_year 2008
_chemical_formula_iupac 'C12 H12 N3 + , C8 H4 N O6 -'
_chemical_formula_moiety 'C12 H12 N3 + , C8 H4 N O6 -'
_chemical_formula_sum 'C20 H16 N4 O6'
_chemical_formula_weight 408.37
_chemical_melting_point .511E-305
_chemical_name_common '4-phenylazoanilinium hydrogen 4-nitrophthalate'
_chemical_name_systematic
;
4-(phenyldiazenyl)anilinium 2-carboxy-4-nitrobenzoate
;
_space_group_IT_number 5
_symmetry_cell_setting monoclinic
_symmetry_space_group_name_Hall 'C 2y'
_symmetry_space_group_name_H-M 'C 1 2 1'
_atom_sites_solution_hydrogens geom
_atom_sites_solution_primary direct
_atom_sites_solution_secondary difmap
_audit_creation_method 'SHELXL97 (Sheldrick, 2008)'
_cell_angle_alpha 90.00
_cell_angle_beta 100.371(5)
_cell_angle_gamma 90.00
_cell_formula_units_Z 4
_cell_length_a 12.950(3)
_cell_length_b 7.5571(18)
_cell_length_c 19.364(5)
_cell_measurement_reflns_used 1103
_cell_measurement_temperature 130(2)
_cell_measurement_theta_max 22.82
_cell_measurement_theta_min 3.13
_cell_volume 1864.1(8)
_computing_cell_refinement 'SMART (Bruker, 2000)'
_computing_data_collection 'SMART (Bruker, 2000)'
_computing_data_reduction 'SAINT (Bruker, 1999)'
_computing_molecular_graphics 'PLATON (Spek, 2003)'
_computing_publication_material 'PLATON (Spek, 2003)'
_computing_structure_refinement 'SHELXL97 (Sheldrick, 2008)'
_computing_structure_solution 'SHELXS97 (Sheldrick, 2008)'
_diffrn_ambient_temperature 130(2)
_diffrn_measured_fraction_theta_full 0.998
_diffrn_measured_fraction_theta_max 0.998
_diffrn_measurement_device_type 'Bruker SMART CCD area-detector'
_diffrn_measurement_method '\f and \w'
_diffrn_radiation_monochromator graphite
_diffrn_radiation_source 'sealed tube'
_diffrn_radiation_type MoK\a
_diffrn_radiation_wavelength 0.71073
_diffrn_reflns_av_R_equivalents 0.0347
_diffrn_reflns_av_sigmaI/netI 0.0599
_diffrn_reflns_limit_h_max 13
_diffrn_reflns_limit_h_min -15
_diffrn_reflns_limit_k_max 8
_diffrn_reflns_limit_k_min -7
_diffrn_reflns_limit_l_max 20
_diffrn_reflns_limit_l_min -22
_diffrn_reflns_number 4865
_diffrn_reflns_theta_full 25.00
_diffrn_reflns_theta_max 25.00
_diffrn_reflns_theta_min 1.07
_diffrn_standards_decay_% 0
_exptl_absorpt_coefficient_mu 0.110
_exptl_absorpt_correction_T_max 0.99
_exptl_absorpt_correction_T_min 0.98
_exptl_absorpt_correction_type multi-scan
_exptl_absorpt_process_details '(SADABS; Bruker, 1999)'
_exptl_crystal_colour orange-yellow
_exptl_crystal_density_diffrn 1.455
_exptl_crystal_density_method 'not measured'
_exptl_crystal_description needle
_exptl_crystal_F_000 848
_exptl_crystal_size_max 0.45
_exptl_crystal_size_mid 0.05
_exptl_crystal_size_min 0.05
_refine_diff_density_max 0.255
_refine_diff_density_min -0.214
_refine_ls_extinction_method none
_refine_ls_goodness_of_fit_ref 1.041
_refine_ls_hydrogen_treatment noref
_refine_ls_matrix_type full
_refine_ls_number_parameters 270
_refine_ls_number_reflns 1766
_refine_ls_number_restraints 1
_refine_ls_restrained_S_all 1.041
_refine_ls_R_factor_all 0.0545
_refine_ls_R_factor_gt 0.0459
_refine_ls_shift/su_max 0.001
_refine_ls_shift/su_mean 0.000
_refine_ls_structure_factor_coef Fsqd
_refine_ls_weighting_details 'calc w = 1/[\s^2^(Fo^2^)+(0.0409P)^2^] where P=(Fo^2^+2Fc^2^)/3'
_refine_ls_weighting_scheme calc
_refine_ls_wR_factor_gt 0.0923
_refine_ls_wR_factor_ref 0.0961
_reflns_number_gt 1564
_reflns_number_total 1766
_reflns_threshold_expression I>2\s(I)
_cod_data_source_file gz3114.cif
_cod_data_source_block II
_cod_original_sg_symbol_H-M 'C 2'
_cod_database_code 2016497
_cod_database_fobs_code 2016497

loop_
_symmetry_equiv_pos_as_xyz
'x, y, z'
'-x, y, -z'
'x+1/2, y+1/2, z'
'-x+1/2, y+1/2, -z'

loop_
_atom_site_aniso_label
_atom_site_aniso_U_11
_atom_site_aniso_U_22
_atom_site_aniso_U_33
_atom_site_aniso_U_12
_atom_site_aniso_U_13
_atom_site_aniso_U_23
N1 0.0315(16) 0.0432(17) 0.0356(17) -0.0026(14) 0.0104(13) -0.0065(15)
N4 0.0131(13) 0.0211(14) 0.0258(15) -0.0009(12) 0.0027(10) 0.0040(12)
N11 0.0328(17) 0.0367(17) 0.0367(17) 0.0001(13) 0.0089(13) -0.0057(14)
C1 0.0194(16) 0.032(2) 0.0321(19) 0.0047(14) 0.0080(13) 0.0108(15)
C2 0.0278(17) 0.035(2) 0.0208(17) 0.0011(14) 0.0051(13) 0.0007(14)
C3 0.0203(15) 0.0298(19) 0.0284(18) -0.0035(13) 0.0056(13) -0.0023(14)
C4 0.0144(15) 0.0216(17) 0.0265(17) -0.0008(12) 0.0072(12) 0.0017(13)
C5 0.0194(16) 0.0275(17) 0.0252(17) -0.0006(14) 0.0048(12) -0.0015(14)
C6 0.0273(18) 0.0192(17) 0.0343(19) 0.0007(13) 0.0089(14) 0.0031(15)
C11 0.0271(17) 0.037(2) 0.035(2) 0.0063(14) 0.0118(14) 0.0112(16)
C21 0.0347(19) 0.043(2) 0.036(2) 0.0068(17) 0.0112(15) 0.0045(18)
C31 0.034(2) 0.049(2) 0.0276(19) 0.0046(16) 0.0070(15) 0.0062(17)
C41 0.0278(18) 0.049(2) 0.032(2) -0.0026(14) 0.0058(14) 0.0171(17)
C51 0.0310(19) 0.038(2) 0.040(2) 0.0002(15) 0.0065(15) 0.0084(17)
C61 0.0254(17) 0.056(2) 0.0258(18) 0.0012(17) 0.0048(13) 0.0062(18)
O11A 0.0194(11) 0.0232(12) 0.0271(11) -0.0027(9) 0.0064(9) 0.0022(9)
O12A 0.0173(10) 0.0194(10) 0.0228(11) 0.0020(8) 0.0031(8) 0.0017(9)
O21A 0.0235(10) 0.0173(10) 0.0204(11) 0.0041(8) -0.0002(8) 0.0000(9)
O22A 0.0275(12) 0.0231(12) 0.0291(12) 0.0102(10) 0.0009(9) -0.0045(9)
O41A 0.0663(18) 0.0267(14) 0.0363(14) 0.0208(12) 0.0092(12) 0.0065(11)
O42A 0.0575(17) 0.0397(14) 0.0223(13) 0.0012(12) -0.0007(11) 0.0025(11)
N4A 0.0342(15) 0.0340(16) 0.0208(15) 0.0046(13) 0.0051(11) 0.0048(13)
C1A 0.0129(14) 0.0175(16) 0.0225(16) 0.0008(11) 0.0057(12) 0.0002(12)
C2A 0.0129(14) 0.0212(15) 0.0211(16) -0.0007(12) 0.0035(11) 0.0024(13)
C3A 0.0224(16) 0.0145(17) 0.0272(17) 0.0001(12) 0.0100(13) -0.0010(13)
C4A 0.0278(18) 0.049(2) 0.032(2) 0.0031(16) 0.0058(14) 0.0171(17)
C5A 0.0244(16) 0.0268(17) 0.0186(16) -0.0013(13) 0.0021(13) -0.0045(13)
C6A 0.0197(16) 0.0187(16) 0.0273(17) 0.0038(13) 0.0055(12) -0.0006(14)
C11A 0.0212(16) 0.0107(16) 0.0233(16) -0.0015(11) 0.0044(12) -0.0052(12)
C21A 0.0155(15) 0.0144(15) 0.0238(16) -0.0023(12) 0.0064(12) 0.0033(12)

loop_
_atom_site_type_symbol
_atom_site_label
_atom_site_fract_x
_atom_site_fract_y
_atom_site_fract_z
_atom_site_U_iso_or_equiv
_atom_site_thermal_displace_type
_atom_site_calc_flag
_atom_site_refinement_flags
_atom_site_occupancy
N N1 0.2479(2) 0.0790(4) 0.29899(14) 0.0362(10) Uani . . 1.000
N N4 0.11130(18) 0.5521(3) 0.07349(12) 0.0201(8) Uani . . 1.000
N N11 0.2892(2) 0.1422(4) 0.35540(15) 0.0351(10) Uani . . 1.000
C C1 0.2144(2) 0.2131(4) 0.24523(16) 0.0274(11) Uani . . 1.000
C C2 0.2039(2) 0.3941(4) 0.25726(16) 0.0278(10) Uani . . 1.000
C C3 0.1695(2) 0.5059(4) 0.20060(15) 0.0260(10) Uani . . 1.000
C C4 0.1459(2) 0.4358(4) 0.13358(15) 0.0204(9) Uani . . 1.000
C C5 0.1566(2) 0.2568(4) 0.12197(15) 0.0239(10) Uani . . 1.000
C C6 0.1901(2) 0.1456(4) 0.17809(16) 0.0265(10) Uani . . 1.000
C C11 0.3202(2) 0.0058(4) 0.40853(17) 0.0323(11) Uani . . 1.000
C C21 0.3574(2) 0.0680(5) 0.47489(17) 0.0373(11) Uani . . 1.000
C C31 0.3850(3) -0.0494(5) 0.52975(17) 0.0367(11) Uani . . 1.000
C C41 0.3783(2) -0.2291(5) 0.51785(17) 0.0362(11) Uani . . 1.000
C C51 0.3428(2) -0.2937(5) 0.45042(17) 0.0363(11) Uani . . 1.000
C C61 0.3125(2) -0.1760(5) 0.39561(16) 0.0357(11) Uani . . 1.000
O O11A 0.41526(14) 0.8566(2) 0.05343(9) 0.0230(7) Uani . . 1.000
O O12A 0.25676(14) 0.8309(3) 0.08423(9) 0.0199(6) Uani . . 1.000
O O21A 0.31481(14) 0.4916(2) 0.02563(10) 0.0209(6) Uani . . 1.000
O O22A 0.42168(15) 0.2602(3) 0.05663(10) 0.0271(7) Uani . . 1.000
O O41A 0.53126(19) 0.1819(3) 0.31060(11) 0.0431(9) Uani . . 1.000
O O42A 0.53465(19) 0.4019(3) 0.38214(11) 0.0408(9) Uani . . 1.000
N N4A 0.5181(2) 0.3399(4) 0.32290(13) 0.0297(9) Uani . . 1.000
C C1A 0.3989(2) 0.6736(4) 0.15072(14) 0.0173(9) Uani . . 1.000
C C2A 0.4146(2) 0.4903(4) 0.14021(14) 0.0184(9) Uani . . 1.000
C C3A 0.4541(2) 0.3839(4) 0.19709(14) 0.0207(10) Uani . . 1.000
C C4A 0.4782(2) 0.4568(4) 0.26329(15) 0.0362(11) Uani . . 1.000
C C5A 0.4646(2) 0.6362(4) 0.27563(15) 0.0235(9) Uani . . 1.000
C C6A 0.4257(2) 0.7418(4) 0.21851(14) 0.0217(9) Uani . . 1.000
C C11A 0.3551(2) 0.7957(3) 0.09052(14) 0.0184(9) Uani . . 1.000
C C21A 0.3846(2) 0.4033(4) 0.06952(14) 0.0176(9) Uani . . 1.000
H H2 0.21970 0.43930 0.30260 0.0330 Uiso calc R 1.000
H H3 0.16250 0.62670 0.20770 0.0310 Uiso calc R 1.000
H H5 0.14140 0.21160 0.07660 0.0290 Uiso calc R 1.000
H H6 0.19630 0.02480 0.17060 0.0320 Uiso calc R 1.000
H H21 0.36400 0.18920 0.48290 0.0450 Uiso calc R 1.000
H H31 0.40840 -0.00690 0.57490 0.0440 Uiso calc R 1.000
H H41 0.39750 -0.30740 0.55500 0.0430 Uiso calc R 1.000
H H42 0.041 0.603 0.0728 0.043 Uiso . . 1.000
H H43 0.103 0.490 0.0322 0.057 Uiso . . 1.000
H H44 0.160 0.640 0.0730 0.040 Uiso . . 1.000
H H51 0.33940 -0.41500 0.44220 0.0440 Uiso calc R 1.000
H H61 0.28720 -0.21780 0.35060 0.0430 Uiso calc R 1.000
H H3A 0.46420 0.26370 0.19060 0.0250 Uiso calc R 1.000
H H5A 0.48120 0.68330 0.32060 0.0280 Uiso calc R 1.000
H H6A 0.41700 0.86220 0.22550 0.0260 Uiso calc R 1.000
H H21A 0.288 0.434 -0.014 0.025 Uiso . . 1.000

loop_
_atom_type_symbol
_atom_type_description
_atom_type_scat_dispersion_real
_atom_type_scat_dispersion_imag
_atom_type_scat_source
C C 0.0033 0.0016 'International Tables Vol C Tables 4.2.6.8 and 6.1.1.4'
H H 0.0000 0.0000 'International Tables Vol C Tables 4.2.6.8 and 6.1.1.4'
N N 0.0061 0.0033 'International Tables Vol C Tables 4.2.6.8 and 6.1.1.4'
O O 0.0106 0.0060 'International Tables Vol C Tables 4.2.6.8 and 6.1.1.4'

loop_
_geom_angle_atom_site_label_1
_geom_angle_atom_site_label_2
_geom_angle_atom_site_label_3
_geom_angle
_geom_angle_publ_flag
C21A O21A H21A 115 no
N11 N1 C1 113.0(3) no
N1 N11 C11 112.0(3) no
H43 N4 H44 110 no
C4 N4 H44 109.3 no
C4 N4 H42 113.3 no
C4 N4 H43 111 no
H42 N4 H43 103 no
H42 N4 H44 111 no
O41A N4A O42A 123.0(3) no
O41A N4A C4A 118.1(2) no
O42A N4A C4A 118.9(3) no
C2 C1 C6 120.4(3) no
N1 C1 C6 113.8(3) no
N1 C1 C2 125.8(3) no
C1 C2 C3 119.3(3) no
C2 C3 C4 119.5(3) no
N4 C4 C5 118.9(2) no
C3 C4 C5 121.0(3) no
N4 C4 C3 120.0(3) no
C4 C5 C6 119.6(3) no
C1 C6 C5 120.2(3) no
N11 C11 C21 115.1(3) no
C21 C11 C61 120.4(3) no
N11 C11 C61 124.5(3) no
C11 C21 C31 119.9(3) no
C21 C31 C41 120.3(3) no
C31 C41 C51 120.2(3) no
C41 C51 C61 119.6(3) no
C11 C61 C51 119.5(3) no
C1 C2 H2 120.00 no
C3 C2 H2 120.00 no
C2 C3 H3 120.00 no
C4 C3 H3 120.00 no
C6 C5 H5 120.00 no
C4 C5 H5 120.00 no
C5 C6 H6 120.00 no
C1 C6 H6 120.00 no
C31 C21 H21 120.00 no
C11 C21 H21 120.00 no
C21 C31 H31 120.00 no
C41 C31 H31 120.00 no
C31 C41 H41 120.00 no
C51 C41 H41 120.00 no
C61 C51 H51 120.00 no
C41 C51 H51 120.00 no
C11 C61 H61 120.00 no
C51 C61 H61 120.00 no
C2A C1A C11A 121.8(2) no
C6A C1A C11A 119.6(3) no
C2A C1A C6A 118.5(3) no
C1A C2A C21A 122.4(2) no
C3A C2A C21A 117.9(3) no
C1A C2A C3A 119.6(3) no
C2A C3A C4A 119.8(3) no
N4A C4A C3A 118.6(3) no
C3A C4A C5A 122.3(3) no
N4A C4A C5A 119.2(3) no
C4A C5A C6A 117.6(3) no
C1A C6A C5A 122.2(3) no
O11A C11A C1A 119.0(2) no
O12A C11A C1A 115.2(2) no
O11A C11A O12A 125.7(2) no
O21A C21A C2A 113.8(2) no
O22A C21A C2A 121.6(2) no
O21A C21A O22A 124.6(2) no
C2A C3A H3A 120.00 no
C4A C3A H3A 120.00 no
C4A C5A H5A 121.00 no
C6A C5A H5A 121.00 no
C1A C6A H6A 119.00 no
C5A C6A H6A 119.00 no

loop_
_geom_bond_atom_site_label_1
_geom_bond_atom_site_label_2
_geom_bond_distance
_geom_bond_publ_flag
O11A C11A 1.239(3) no
O12A C11A 1.285(3) no
O21A C21A 1.307(3) no
O22A C21A 1.227(4) no
O41A N4A 1.235(4) no
O42A N4A 1.222(3) no
O21A H21A 0.90 no
N1 C1 1.462(4) no
N1 N11 1.224(4) no
N4 C4 1.463(4) no
N11 C11 1.461(4) no
N4 H43 0.92 no
N4 H44 0.92 no
N4 H42 0.99 no
N4A C4A 1.471(4) no
C1 C6 1.379(4) no
C1 C2 1.398(4) no
C2 C3 1.393(4) no
C3 C4 1.384(4) no
C4 C5 1.382(4) no
C5 C6 1.380(4) no
C11 C21 1.372(5) no
C11 C61 1.397(5) no
C21 C31 1.381(5) no
C31 C41 1.378(5) no
C41 C51 1.392(5) no
C51 C61 1.386(5) no
C2 H2 0.9300 no
C3 H3 0.9300 no
C5 H5 0.9300 no
C6 H6 0.9300 no
C21 H21 0.9300 no
C31 H31 0.9300 no
C41 H41 0.9300 no
C51 H51 0.9300 no
C61 H61 0.9300 no
C1A C2A 1.420(4) no
C1A C11A 1.515(4) no
C1A C6A 1.395(4) no
C2A C3A 1.385(4) no
C2A C21A 1.505(4) no
C3A C4A 1.379(4) no
C4A C5A 1.393(4) no
C5A C6A 1.383(4) no
C3A H3A 0.9300 no
C5A H5A 0.9300 no
C6A H6A 0.9300 no

loop_
_geom_hbond_atom_site_label_D
_geom_hbond_atom_site_label_H
_geom_hbond_atom_site_label_A
_geom_hbond_site_symmetry_A
_geom_hbond_distance_DH
_geom_hbond_distance_HA
_geom_hbond_distance_DA
_geom_hbond_angle_DHA
_geom_hbond_publ_flag
O21A H21A O12A 4_545 0.90 1.58 2.480(3) 179 yes
N4 H42 O11A 3_445 0.99 2.46 2.902(3) 107 yes
N4 H42 O22A 3_455 0.99 1.93 2.885(3) 162 yes
N4 H43 O11A 4_545 0.92 1.92 2.835(3) 179 yes
N4 H44 O12A . 0.92 1.90 2.809(3) 172 yes
C6 H6 O12A 1_545 0.93 2.46 3.205(4) 138 yes
C41 H41 O42A 2_646 0.93 2.59 3.466(4) 158 no

loop_
_geom_torsion_atom_site_label_1
_geom_torsion_atom_site_label_2
_geom_torsion_atom_site_label_3
_geom_torsion_atom_site_label_4
_geom_torsion
_geom_torsion_publ_flag
C1 N1 N11 C11 179.0(2) no
N11 N1 C1 C2 -15.5(4) no
N11 N1 C1 C6 166.0(3) no
N1 N11 C11 C21 -173.7(3) no
N1 N11 C11 C61 5.3(4) no
O41A N4A C4A C3A 2.2(4) no
O41A N4A C4A C5A -178.8(3) no
O42A N4A C4A C3A -176.4(3) no
O42A N4A C4A C5A 2.7(4) no
C6 C1 C2 C3 -0.6(4) no
N1 C1 C6 C5 179.6(2) no
N1 C1 C2 C3 -179.0(3) no
C2 C1 C6 C5 1.0(4) no
C1 C2 C3 C4 0.3(4) no
C2 C3 C4 C5 -0.4(4) no
C2 C3 C4 N4 -179.0(2) no
C3 C4 C5 C6 0.8(4) no
N4 C4 C5 C6 179.4(2) no
C4 C5 C6 C1 -1.1(4) no
N11 C11 C21 C31 177.4(3) no
C61 C11 C21 C31 -1.6(4) no
N11 C11 C61 C51 -179.0(3) no
C21 C11 C61 C51 0.0(4) no
C11 C21 C31 C41 1.9(5) no
C21 C31 C41 C51 -0.5(5) no
C31 C41 C51 C61 -1.1(4) no
C41 C51 C61 C11 1.4(4) no
C6A C1A C2A C3A 1.1(4) no
C6A C1A C2A C21A 177.8(2) no
C11A C1A C2A C3A -179.5(2) no
C11A C1A C2A C21A -2.8(4) no
C2A C1A C6A C5A -1.5(4) no
C11A C1A C6A C5A 179.1(2) no
C2A C1A C11A O11A -82.4(3) no
C2A C1A C11A O12A 99.6(3) no
C6A C1A C11A O11A 97.0(3) no
C6A C1A C11A O12A -80.9(3) no
C1A C2A C3A C4A -0.3(4) no
C21A C2A C3A C4A -177.1(2) no
C1A C2A C21A O21A -20.9(4) no
C1A C2A C21A O22A 160.9(3) no
C3A C2A C21A O21A 155.9(2) no
C3A C2A C21A O22A -22.3(4) no
C2A C3A C4A N4A 178.8(2) no
C2A C3A C4A C5A -0.2(4) no
N4A C4A C5A C6A -179.2(2) no
C3A C4A C5A C6A -0.2(4) no
C4A C5A C6A C1A 1.0(4) no
